data_2221043
loop_
_publ_author_name
'Song, Guangfu'
'Xue, Fang'
'Li, Dongliang'

_publ_section_title
;
 <i>rac</i>-(<i>S</i>)-2-(1<i>H</i>-Imidazol-1-yl)-3-methylbutan-1-ol
;
_journal_coeditor_code CV2517
_journal_issue 3
_journal_name_full 'Acta Crystallographica Section E'
_journal_page_first o525
_journal_paper_doi 10.1107/S1600536809004565
_journal_volume 65
_journal_year 2009
_chemical_formula_iupac 'C8 H14 N2 O'
_chemical_formula_moiety 'C8 H14 N2 O'
_chemical_formula_sum 'C8 H14 N2 O'
_chemical_formula_weight 154.21
_chemical_name_systematic
;
rac-(<i>S</i>)-2-(1<i>H</i>-Imidazol-1-yl)-3-methylbutan-1-ol
;
_space_group_IT_number 14
_symmetry_cell_setting monoclinic
_symmetry_space_group_name_Hall '-P 2yn'
_symmetry_space_group_name_H-M 'P 1 21/n 1'
_atom_sites_solution_hydrogens geom
_atom_sites_solution_primary direct
_atom_sites_solution_secondary difmap
_cell_angle_alpha 90.00
_cell_angle_beta 90.54(3)
_cell_angle_gamma 90.00
_cell_formula_units_Z 4
_cell_length_a 7.356(4)
_cell_length_b 7.212(3)
_cell_length_c 16.549(5)
_cell_measurement_reflns_used 21
_cell_measurement_temperature 292(2)
_cell_measurement_theta_max 7.41
_cell_measurement_theta_min 4.62
_cell_volume 877.9(7)
_computing_cell_refinement 'DIFRAC (Gabe & White, 1993)'
_computing_data_collection 'DIFRAC (Gabe & White, 1993)'
_computing_data_reduction 'NRCVAX (Gabe <i>et al.</i>,  1989)'
_computing_molecular_graphics 'ORTEPIII (Burnett & Johnson, 1996)'
_computing_publication_material 'SHELXL97 (Sheldrick, 2008) and PLATON (Spek, 2009)'
_computing_structure_refinement 'SHELXL97 (Sheldrick, 2008)'
_computing_structure_solution 'SHELXS97 (Sheldrick, 2008)'
_diffrn_ambient_temperature 292(2)
_diffrn_measured_fraction_theta_full 0.991
_diffrn_measured_fraction_theta_max 0.991
_diffrn_measurement_device_type 'Enraf--Nonius CAD-4'
_diffrn_measurement_method \w/2\q
_diffrn_radiation_monochromator graphite
_diffrn_radiation_source 'fine-focus sealed tube'
_diffrn_radiation_type MoK\a
_diffrn_radiation_wavelength 0.71073
_diffrn_reflns_av_R_equivalents 0.0042
_diffrn_reflns_av_sigmaI/netI 0.0487
_diffrn_reflns_limit_h_max 8
_diffrn_reflns_limit_h_min -8
_diffrn_reflns_limit_k_max 8
_diffrn_reflns_limit_k_min 0
_diffrn_reflns_limit_l_max 20
_diffrn_reflns_limit_l_min -7
_diffrn_reflns_number 1931
_diffrn_reflns_theta_full 25.53
_diffrn_reflns_theta_max 25.53
_diffrn_reflns_theta_min 2.46
_diffrn_standards_decay_% 0.320
_diffrn_standards_interval_count 120
_diffrn_standards_number 3
_exptl_absorpt_coefficient_mu 0.079
_exptl_absorpt_correction_type none
_exptl_crystal_colour colourless
_exptl_crystal_density_diffrn 1.167
_exptl_crystal_density_method 'not measured'
_exptl_crystal_description block
_exptl_crystal_F_000 336
_exptl_crystal_size_max 0.58
_exptl_crystal_size_mid 0.54
_exptl_crystal_size_min 0.42
_refine_diff_density_max 0.306
_refine_diff_density_min -0.242
_refine_ls_extinction_coef 0.046(11)
_refine_ls_extinction_expression Fc^*^=kFc[1+0.001xFc^2^\l^3^/sin(2\q)]^-1/4^
_refine_ls_extinction_method 'SHELXS97 (Sheldrick, 2008)'
_refine_ls_goodness_of_fit_ref 1.182
_refine_ls_hydrogen_treatment constr
_refine_ls_matrix_type full
_refine_ls_number_parameters 104
_refine_ls_number_reflns 1630
_refine_ls_number_restraints 0
_refine_ls_restrained_S_all 1.182
_refine_ls_R_factor_all 0.1176
_refine_ls_R_factor_gt 0.0669
_refine_ls_shift/su_max 0.000
_refine_ls_shift/su_mean 0.000
_refine_ls_structure_factor_coef Fsqd
_refine_ls_weighting_details 'calc w = 1/[\s^2^(Fo^2^)+(0.0941P)^2^] where P=(Fo^2^+2Fc^2^)/3'
_refine_ls_weighting_scheme calc
_refine_ls_wR_factor_gt 0.1767
_refine_ls_wR_factor_ref 0.1969
_reflns_number_gt 965
_reflns_number_total 1630
_reflns_threshold_expression I>2\s(I)
_cod_data_source_file cv2517.cif
_cod_data_source_block I
_cod_original_sg_symbol_H-M 'P 21/n'
_cod_database_code 2221043
_cod_database_fobs_code 2221043

loop_
_symmetry_equiv_pos_as_xyz
'x, y, z'
'-x+1/2, y+1/2, -z+1/2'
'-x, -y, -z'
'x-1/2, -y-1/2, z-1/2'

loop_
_atom_site_type_symbol
_atom_site_label
_atom_site_fract_x
_atom_site_fract_y
_atom_site_fract_z
_atom_site_U_iso_or_equiv
_atom_site_adp_type
_atom_site_calc_flag
_atom_site_refinement_flags
_atom_site_occupancy
_atom_site_disorder_assembly
_atom_site_disorder_group
O O1 0.4065(2) 0.1870(3) 0.31165(14) 0.0557(7) Uani d . 1 . .
H H1 0.3011 0.1697 0.3255 0.084 Uiso calc R 1 . .
N N1 0.7629(3) 0.0340(3) 0.34211(14) 0.0459(7) Uani d . 1 . .
N N2 1.0479(3) 0.1263(4) 0.34916(16) 0.0598(8) Uani d . 1 . .
C C4 0.6043(3) -0.0816(4) 0.32307(17) 0.0456(8) Uani d . 1 . .
H H4 0.6473 -0.1848 0.2898 0.055 Uiso calc R 1 . .
C C5 0.4713(4) 0.0284(4) 0.27157(18) 0.0480(8) Uani d . 1 . .
H H5A 0.5306 0.0660 0.2221 0.058 Uiso calc R 1 . .
H H5B 0.3692 -0.0503 0.2570 0.058 Uiso calc R 1 . .
C C1 0.9353(4) 0.0047(4) 0.31778(19) 0.0514(8) Uani d . 1 . .
H H1A 0.9698 -0.0901 0.2830 0.062 Uiso calc R 1 . .
C C3 0.7676(4) 0.1855(4) 0.39170(18) 0.0559(8) Uani d . 1 . .
H H3 0.6696 0.2406 0.4174 0.067 Uiso calc R 1 . .
C C6 0.5261(4) -0.1657(4) 0.39954(16) 0.0487(8) Uani d . 1 . .
H H6 0.4769 -0.0643 0.4322 0.058 Uiso calc R 1 . .
C C2 0.9438(4) 0.2392(4) 0.3958(2) 0.0597(9) Uani d . 1 . .
H H2 0.9875 0.3387 0.4260 0.072 Uiso calc R 1 . .
C C7 0.3712(5) -0.2990(5) 0.3805(2) 0.0693(10) Uani d . 1 . .
H H7A 0.4164 -0.4013 0.3495 0.104 Uiso calc R 1 . .
H H7B 0.2786 -0.2355 0.3500 0.104 Uiso calc R 1 . .
H H7C 0.3208 -0.3444 0.4300 0.104 Uiso calc R 1 . .
C C8 0.6711(5) -0.2629(5) 0.4495(2) 0.0761(11) Uani d . 1 . .
H H8A 0.6199 -0.3035 0.4996 0.114 Uiso calc R 1 . .
H H8B 0.7693 -0.1786 0.4602 0.114 Uiso calc R 1 . .
H H8C 0.7157 -0.3681 0.4202 0.114 Uiso calc R 1 . .

loop_
_atom_site_aniso_label
_atom_site_aniso_U_11
_atom_site_aniso_U_22
_atom_site_aniso_U_33
_atom_site_aniso_U_12
_atom_site_aniso_U_13
_atom_site_aniso_U_23
O1 0.0302(11) 0.0505(12) 0.0864(15) 0.0012(9) -0.0025(10) -0.0011(11)
N1 0.0288(13) 0.0493(13) 0.0595(15) 0.0029(11) -0.0026(10) -0.0055(11)
N2 0.0307(14) 0.0628(16) 0.086(2) -0.0005(12) -0.0039(13) -0.0031(14)
C4 0.0325(15) 0.0424(15) 0.0617(18) -0.0002(12) -0.0060(13) -0.0027(14)
C5 0.0355(16) 0.0499(16) 0.0586(17) -0.0024(13) -0.0038(13) -0.0008(14)
C1 0.0334(16) 0.0518(17) 0.069(2) 0.0086(14) 0.0035(14) -0.0014(14)
C3 0.0353(16) 0.0655(19) 0.0669(19) 0.0006(15) -0.0020(14) -0.0129(16)
C6 0.0407(16) 0.0520(17) 0.0532(17) 0.0002(14) -0.0043(13) 0.0040(14)
C2 0.0405(17) 0.0628(19) 0.075(2) -0.0027(15) -0.0125(15) -0.0133(16)
C7 0.066(2) 0.071(2) 0.071(2) -0.0228(19) 0.0010(17) 0.0087(18)
C8 0.063(2) 0.085(2) 0.081(2) 0.0034(19) -0.0120(19) 0.025(2)

loop_
_atom_type_symbol
_atom_type_description
_atom_type_scat_dispersion_real
_atom_type_scat_dispersion_imag
_atom_type_scat_source
C C 0.0033 0.0016 'International Tables Vol C Tables 4.2.6.8 and 6.1.1.4'
H H 0.0000 0.0000 'International Tables Vol C Tables 4.2.6.8 and 6.1.1.4'
O O 0.0106 0.0060 'International Tables Vol C Tables 4.2.6.8 and 6.1.1.4'
N N 0.0061 0.0033 'International Tables Vol C Tables 4.2.6.8 and 6.1.1.4'

loop_
_geom_angle_atom_site_label_1
_geom_angle_atom_site_label_2
_geom_angle_atom_site_label_3
_geom_angle_site_symmetry_1
_geom_angle_site_symmetry_3
_geom_angle
_geom_angle_publ_flag
C5 O1 H1 . . 109.5 ?
C1 N1 C3 . . 106.6(2) ?
C1 N1 C4 . . 126.5(2) ?
C3 N1 C4 . . 126.8(2) ?
C1 N2 C2 . . 105.6(2) ?
N1 C4 C5 . . 109.4(2) ?
N1 C4 C6 . . 110.8(2) ?
C5 C4 C6 . . 115.4(2) ?
N1 C4 H4 . . 107.0 ?
C5 C4 H4 . . 107.0 ?
C6 C4 H4 . . 107.0 ?
O1 C5 C4 . . 112.3(2) ?
O1 C5 H5A . . 109.1 ?
C4 C5 H5A . . 109.1 ?
O1 C5 H5B . . 109.1 ?
C4 C5 H5B . . 109.1 ?
H5A C5 H5B . . 107.9 ?
N2 C1 N1 . . 111.6(3) ?
N2 C1 H1A . . 124.2 ?
N1 C1 H1A . . 124.2 ?
C2 C3 N1 . . 106.1(3) ?
C2 C3 H3 . . 126.9 ?
N1 C3 H3 . . 126.9 ?
C8 C6 C4 . . 111.6(2) ?
C8 C6 C7 . . 110.0(3) ?
C4 C6 C7 . . 111.6(2) ?
C8 C6 H6 . . 107.8 ?
C4 C6 H6 . . 107.8 ?
C7 C6 H6 . . 107.8 ?
C3 C2 N2 . . 110.1(3) ?
C3 C2 H2 . . 125.0 ?
N2 C2 H2 . . 125.0 ?
C6 C7 H7A . . 109.5 ?
C6 C7 H7B . . 109.5 ?
H7A C7 H7B . . 109.5 ?
C6 C7 H7C . . 109.5 ?
H7A C7 H7C . . 109.5 ?
H7B C7 H7C . . 109.5 ?
C6 C8 H8A . . 109.5 ?
C6 C8 H8B . . 109.5 ?
H8A C8 H8B . . 109.5 ?
C6 C8 H8C . . 109.5 ?
H8A C8 H8C . . 109.5 ?
H8B C8 H8C . . 109.5 ?

loop_
_geom_bond_atom_site_label_1
_geom_bond_atom_site_label_2
_geom_bond_site_symmetry_2
_geom_bond_distance
_geom_bond_publ_flag
O1 C5 . 1.408(3) ?
O1 H1 . 0.8200 ?
N1 C1 . 1.351(4) ?
N1 C3 . 1.367(3) ?
N1 C4 . 1.466(3) ?
N2 C1 . 1.310(3) ?
N2 C2 . 1.362(4) ?
C4 C5 . 1.516(3) ?
C4 C6 . 1.521(4) ?
C4 H4 . 0.9800 ?
C5 H5A . 0.9700 ?
C5 H5B . 0.9700 ?
C1 H1A . 0.9300 ?
C3 C2 . 1.354(4) ?
C3 H3 . 0.9300 ?
C6 C8 . 1.515(4) ?
C6 C7 . 1.522(4) ?
C6 H6 . 0.9800 ?
C2 H2 . 0.9300 ?
C7 H7A . 0.9600 ?
C7 H7B . 0.9600 ?
C7 H7C . 0.9600 ?
C8 H8A . 0.9600 ?
C8 H8B . 0.9600 ?
C8 H8C . 0.9600 ?

loop_
_geom_hbond_atom_site_label_D
_geom_hbond_atom_site_label_H
_geom_hbond_atom_site_label_A
_geom_hbond_site_symmetry_A
_geom_hbond_distance_DH
_geom_hbond_distance_HA
_geom_hbond_distance_DA
_geom_hbond_angle_DHA
O1 H1 N2 1_455 0.82 1.93 2.751(3) 176
C1 H1A O1 2_645 0.93 2.43 3.353(4) 173
C4 H4 Cg 2_645 0.98 2.86 3.716(4) 146

loop_
_geom_torsion_atom_site_label_1
_geom_torsion_atom_site_label_2
_geom_torsion_atom_site_label_3
_geom_torsion_atom_site_label_4
_geom_torsion_site_symmetry_1
_geom_torsion_site_symmetry_2
_geom_torsion_site_symmetry_3
_geom_torsion_site_symmetry_4
_geom_torsion
_geom_torsion_publ_flag
C1 N1 C4 C5 . . . . -115.0(3) ?
C3 N1 C4 C5 . . . . 69.3(3) ?
C1 N1 C4 C6 . . . . 116.8(3) ?
C3 N1 C4 C6 . . . . -59.0(3) ?
N1 C4 C5 O1 . . . . -61.5(3) ?
C6 C4 C5 O1 . . . . 64.2(3) ?
C2 N2 C1 N1 . . . . 0.0(3) ?
C3 N1 C1 N2 . . . . 0.5(3) ?
C4 N1 C1 N2 . . . . -175.9(2) ?
C1 N1 C3 C2 . . . . -0.8(3) ?
C4 N1 C3 C2 . . . . 175.7(2) ?
N1 C4 C6 C8 . . . . -51.7(3) ?
C5 C4 C6 C8 . . . . -176.6(2) ?
N1 C4 C6 C7 . . . . -175.2(2) ?
C5 C4 C6 C7 . . . . 59.9(3) ?
N1 C3 C2 N2 . . . . 0.8(4) ?
C1 N2 C2 C3 . . . . -0.5(4) ?
